data_4003005
loop_
_publ_author_name
'Jana, Manoj K.'
'Liu, Chi'
'Lidin, Sven'
'Dirkes, David J.'
'You, Wei'
'Blum, Volker'
'Mitzi, David B.'

_publ_section_title
;
 Resolving Rotational Stacking Disorder and Electronic Level Alignment in
 a 2D Oligothiophene-Based Lead Iodide Perovskite
;
_journal_issue 20
_journal_name_full 'Chemistry of Materials'
_journal_page_first 8523
_journal_paper_doi 10.1021/acs.chemmater.9b03208
_journal_volume 31
_journal_year 2019
_chemical_formula_moiety '0.5(I8 Pb2), C12 H18 N2 S2'
_chemical_formula_sum 'C12 H18 I4 N2 Pb S2'
_chemical_formula_weight 969.19
_space_group_crystal_system monoclinic
_space_group_IT_number 15
_space_group_name_Hall '-C 2yc'
_space_group_name_H-M_alt 'C 1 2/c 1'
_symmetry_space_group_name_Hall '-C 2yc'
_symmetry_space_group_name_H-M 'C 1 2/c 1'
_atom_sites_solution_hydrogens geom
_atom_sites_solution_primary iterative
_audit_creation_date 2019-09-21
_audit_creation_method
;
Olex2 1.2
(compiled 2018.05.29 svn.r3508 for OlexSys, GUI svn.r5506)
;
_cell_angle_alpha 90
_cell_angle_beta 92.7847(10)
_cell_angle_gamma 90
_cell_formula_units_Z 4
_cell_length_a 29.7184(13)
_cell_length_b 6.1756(3)
_cell_length_c 12.2470(5)
_cell_measurement_reflns_used 9091
_cell_measurement_temperature 298(2)
_cell_measurement_theta_max 26.37
_cell_measurement_theta_min 3.33
_cell_volume 2245.02(17)
_computing_molecular_graphics 'Olex2 (Dolomanov et al., 2009)'
_computing_publication_material 'Olex2 (Dolomanov et al., 2009)'
_computing_structure_refinement 'ShelXL (Sheldrick, 2015)'
_computing_structure_solution 'olex2.solve (Bourhis et al., 2015)'
_diffrn_ambient_temperature 298
_diffrn_measured_fraction_theta_full 0.994
_diffrn_measured_fraction_theta_max 0.994
_diffrn_measurement_device_type 'Bruker APEX-II CCD'
_diffrn_measurement_method '\f and \w scans'
_diffrn_radiation_type MoK\a
_diffrn_radiation_wavelength 0.71073
_diffrn_reflns_av_unetI/netI 0.0215
_diffrn_reflns_Laue_measured_fraction_full 0.994
_diffrn_reflns_Laue_measured_fraction_max 0.994
_diffrn_reflns_limit_h_max 36
_diffrn_reflns_limit_h_min -36
_diffrn_reflns_limit_k_max 7
_diffrn_reflns_limit_k_min -7
_diffrn_reflns_limit_l_max 15
_diffrn_reflns_limit_l_min 0
_diffrn_reflns_number 2289
_diffrn_reflns_point_group_measured_fraction_full 0.994
_diffrn_reflns_point_group_measured_fraction_max 0.994
_diffrn_reflns_theta_full 25.242
_diffrn_reflns_theta_max 26.399
_diffrn_reflns_theta_min 3.744
_diffrn_standards_number 0
_exptl_absorpt_coefficient_mu 13.198
_exptl_absorpt_correction_T_max 1
_exptl_absorpt_correction_T_min 0.5
_exptl_absorpt_correction_type multi-scan
_exptl_absorpt_process_details '(TWINABS; Sheldrick, 2009)'
_exptl_crystal_colour red
_exptl_crystal_colour_primary red
_exptl_crystal_density_diffrn 2.867
_exptl_crystal_description Plate
_exptl_crystal_F_000 1720
_exptl_crystal_size_max 0.314
_exptl_crystal_size_mid 0.151
_exptl_crystal_size_min 0.081
_refine_diff_density_max 5.229
_refine_diff_density_min -3.662
_refine_diff_density_rms 0.319
_refine_ls_extinction_method none
_refine_ls_goodness_of_fit_ref 1.197
_refine_ls_hydrogen_treatment constr
_refine_ls_matrix_type full
_refine_ls_number_parameters 174
_refine_ls_number_reflns 2289
_refine_ls_number_restraints 105
_refine_ls_restrained_S_all 1.170
_refine_ls_R_factor_all 0.0642
_refine_ls_R_factor_gt 0.0548
_refine_ls_shift/su_max 0.002
_refine_ls_shift/su_mean 0.000
_refine_ls_structure_factor_coef Fsqd
_refine_ls_weighting_details 'w=1/[\s^2^(Fo^2^)+(0.1029P)^2^+43.6952P] where P=(Fo^2^+2Fc^2^)/3'
_refine_ls_weighting_scheme calc
_refine_ls_wR_factor_gt 0.2025
_refine_ls_wR_factor_ref 0.2168
_reflns_Friedel_coverage 0.000
_reflns_number_gt 1415
_reflns_number_total 2289
_reflns_threshold_expression 'I > 2\s(I)'
_cod_data_source_file cm9b03208_si_002.cif
_cod_data_source_block AE2TbI4
_cod_database_code 4003005
_shelx_shelxl_version_number 2017/1
_shelx_space_group_comment
;
The symmetry employed for this shelxl refinement is uniquely defined
by the following loop, which should always be used as a source of
symmetry information in preference to the above space-group names.
They are only intended as comments.
;
_shelx_estimated_absorpt_t_max 0.414
_shelx_estimated_absorpt_t_min 0.104
_olex2_refinement_description
;
1. Twinned data refinement
 Scales: 0.727(13)
 0.273(13)
2. Fixed Uiso
 At 1.2 times of:
  All C(H) groups, All C(H,H) groups, All C(H,H,H,H) groups, All N(H,H,H) groups
3. Rigid body (RIGU) restrains
 C9, S1, C7, C8, C15, C16, C18, C20, C10, C19, C11, C17, N6, N9, N10
 with sigma for 1-2 distances of 0.004 and sigma for 1-3 distances of 0.004
4. Others
 Fixed Sof: I3(0.25) I4(0.25) I5(0.5) C7(0.5) C8(0.5) H9BC(0.5) H9BD(0.5)
 H9AA(0.5) H9AB(0.5) C10(0.5) H10(0.5) C11(0.5) H11(0.5) C15(0.5) C16(0.5)
 C17(0.5) H17A(0.5) H17B(0.5) C18(0.5) H18(0.5) C19(0.5) H19A(0.5) H19B(0.5)
 C20(0.5) H20(0.5) N6(0.5) H6A(0.5) H6B(0.5) H6C(0.5) N9(0.25) H9A(0.25)
 H9B(0.25) H9C(0.25) N10(0.25) H10A(0.25) H10B(0.25) H10C(0.25)
5.a Secondary CH2 refined with riding coordinates:
 C9(H9BC,H9BD), C9(H9AA,H9AB), C17(H17A,H17B), C19(H19A,H19B)
5.b Aromatic/amide H refined with riding coordinates:
 C10(H10), C11(H11), C18(H18), C20(H20)
5.c Idealised Me refined as rotating group:
 N6(H6A,H6B,H6C), N9(H9A,H9B,H9C), N10(H10A,H10B,H10C)
;
_olex2_submission_original_sample_id '[AE2T]PbI4'
_olex2_submission_special_instructions 'No special instructions were received'

loop_
_space_group_symop_operation_xyz
'x, y, z'
'-x, y, -z+1/2'
'x+1/2, y+1/2, z'
'-x+1/2, y+1/2, -z+1/2'
'-x, -y, -z'
'x, -y, z-1/2'
'-x+1/2, -y+1/2, -z'
'x+1/2, -y+1/2, z-1/2'

loop_
_atom_site_label
_atom_site_type_symbol
_atom_site_fract_x
_atom_site_fract_y
_atom_site_fract_z
_atom_site_U_iso_or_equiv
_atom_site_adp_type
_atom_site_occupancy
_atom_site_site_symmetry_order
_atom_site_calc_flag
_atom_site_refinement_flags_posn
_atom_site_refinement_flags_adp
_atom_site_refinement_flags_occupancy
_atom_site_disorder_assembly
_atom_site_disorder_group
Pb1 Pb 0.500000 0.000000 0.500000 0.0480(3) Uani 1 2 d S T P . .
I2 I 0.39071(3) -0.00008(14) 0.49308(8) 0.0479(4) Uani 1 1 d . . . . .
I3 I 0.500000 -0.1223(4) 0.750000 0.0393(6) Uani 0.5 2 d S T P . .
I4 I 0.500000 0.1218(4) 0.750000 0.0394(6) Uani 0.5 2 d S T P . .
I5 I 0.50017(6) 0.50285(19) 0.44072(15) 0.0384(4) Uani 0.5 1 d . . . . .
S1 S 0.29123(13) 0.4997(5) 0.5729(4) 0.0537(9) Uani 1 1 d . U . . .
C7 C 0.2643(8) 0.264(4) 0.551(2) 0.039(4) Uani 0.5 1 d . U . A 2
C8 C 0.2630(8) 0.732(5) 0.549(2) 0.042(5) Uani 0.5 1 d . U . A 1
C9 C 0.3916(5) 0.500(3) 0.7531(19) 0.072(5) Uani 1 1 d . U . . .
H9BC H 0.402500 0.595228 0.697299 0.086 Uiso 0.5 1 calc R . . B 2
H9BD H 0.406244 0.549773 0.820955 0.086 Uiso 0.5 1 calc R . . B 2
H9AA H 0.407332 0.442326 0.818069 0.086 Uiso 0.5 1 calc R . . C 1
H9AB H 0.400880 0.407875 0.693920 0.086 Uiso 0.5 1 calc R . . C 1
C10 C 0.2999(11) 0.772(6) 0.721(3) 0.054(6) Uani 0.5 1 d . U . A 1
H10 H 0.308161 0.846925 0.784353 0.065 Uiso 0.5 1 calc R . . A 1
C11 C 0.2991(11) 0.216(6) 0.720(3) 0.060(7) Uani 0.5 1 d . U . A 2
H11 H 0.307587 0.139634 0.783157 0.072 Uiso 0.5 1 calc R . . A 2
C15 C 0.3139(9) 0.571(6) 0.702(3) 0.048(5) Uani 0.5 1 d . U . A 1
C16 C 0.3137(9) 0.430(5) 0.699(3) 0.046(5) Uani 0.5 1 d . U . A 2
C17 C 0.3431(11) 0.575(7) 0.763(3) 0.060(7) Uani 0.5 1 d . U . A 2
H17A H 0.335246 0.572466 0.839068 0.072 Uiso 0.5 1 calc R . . A 2
H17B H 0.339611 0.722208 0.736174 0.072 Uiso 0.5 1 calc R . . A 2
C18 C 0.2706(9) 0.131(5) 0.637(3) 0.048(6) Uani 0.5 1 d . U . A 2
H18 H 0.257401 -0.004992 0.639962 0.058 Uiso 0.5 1 calc R . . A 2
C19 C 0.3437(10) 0.427(7) 0.767(3) 0.063(8) Uani 0.5 1 d . U . A 1
H19A H 0.339784 0.278293 0.742645 0.076 Uiso 0.5 1 calc R . . A 1
H19B H 0.336692 0.434033 0.843763 0.076 Uiso 0.5 1 calc R . . A 1
C20 C 0.2708(10) 0.867(5) 0.635(3) 0.050(6) Uani 0.5 1 d . U . A 1
H20 H 0.258906 1.006173 0.638233 0.060 Uiso 0.5 1 calc R . . A 1
N6 N 0.4107(9) 0.508(3) 0.659(3) 0.051(6) Uani 0.5 1 d . U . A 3
H6A H 0.394190 0.589963 0.612878 0.061 Uiso 0.5 1 calc GR . . A 3
H6B H 0.412818 0.374938 0.632042 0.061 Uiso 0.5 1 calc GR . . A 3
H6C H 0.438142 0.564892 0.668801 0.061 Uiso 0.5 1 calc GR . . A 3
N9 N 0.4116(16) 0.329(11) 0.736(5) 0.067(14) Uani 0.25 1 d . U . A 2
H9A H 0.399234 0.265527 0.676553 0.080 Uiso 0.25 1 calc GR . . A 2
H9B H 0.409613 0.241617 0.793122 0.080 Uiso 0.25 1 calc GR . . A 2
H9C H 0.440472 0.357455 0.725507 0.080 Uiso 0.25 1 calc GR . . A 2
N10 N 0.4122(18) 0.668(10) 0.737(4) 0.060(13) Uani 0.25 1 d . U . A 1
H10A H 0.398447 0.740351 0.682477 0.072 Uiso 0.25 1 calc GR . . A 1
H10B H 0.440216 0.636248 0.720237 0.072 Uiso 0.25 1 calc GR . . A 1
H10C H 0.412812 0.748148 0.797551 0.072 Uiso 0.25 1 calc GR . . A 1

loop_
_atom_site_aniso_label
_atom_site_aniso_U_11
_atom_site_aniso_U_22
_atom_site_aniso_U_33
_atom_site_aniso_U_23
_atom_site_aniso_U_13
_atom_site_aniso_U_12
Pb1 0.0959(7) 0.0265(4) 0.0215(4) 0.0007(2) 0.0021(3) -0.0001(3)
I2 0.0411(5) 0.0608(7) 0.0416(6) 0.0004(4) -0.0004(4) 0.0000(4)
I3 0.0520(15) 0.0474(13) 0.0183(11) 0.000 -0.0004(10) 0.000
I4 0.0514(15) 0.0500(14) 0.0164(11) 0.000 -0.0013(9) 0.000
I5 0.0526(9) 0.0223(8) 0.0408(10) 0.0012(6) 0.0059(7) -0.0002(7)
S1 0.0520(18) 0.050(2) 0.059(2) 0.0000(16) -0.0037(16) -0.0001(16)
C7 0.019(11) 0.046(9) 0.053(12) -0.006(9) 0.007(8) 0.008(7)
C8 0.022(11) 0.056(10) 0.049(12) 0.002(9) 0.004(9) -0.004(8)
C9 0.038(6) 0.101(15) 0.076(11) 0.016(9) 0.000(6) -0.002(7)
C10 0.053(15) 0.060(12) 0.047(12) 0.003(9) -0.005(11) -0.002(10)
C11 0.054(16) 0.064(12) 0.061(14) 0.008(10) -0.010(12) -0.004(11)
C15 0.031(10) 0.060(12) 0.053(11) 0.015(9) 0.002(9) -0.001(10)
C16 0.031(10) 0.056(11) 0.050(10) -0.011(9) 0.003(8) 0.004(9)
C17 0.050(10) 0.073(15) 0.058(17) -0.022(16) -0.001(10) -0.003(10)
C18 0.034(13) 0.053(11) 0.058(13) 0.000(9) 0.003(10) -0.001(9)
C19 0.041(9) 0.085(18) 0.063(18) 0.032(17) -0.002(11) 0.004(10)
C20 0.043(15) 0.057(11) 0.051(13) 0.000(9) 0.003(10) 0.010(10)
N6 0.055(12) 0.031(12) 0.067(13) -0.002(9) 0.003(10) -0.019(10)
N9 0.02(2) 0.09(2) 0.09(4) 0.01(2) 0.01(2) -0.015(14)
N10 0.04(2) 0.087(19) 0.05(3) -0.008(19) 0.02(2) 0.003(15)

loop_
_atom_type_symbol
_atom_type_description
_atom_type_scat_dispersion_real
_atom_type_scat_dispersion_imag
_atom_type_scat_source
C C 0.0033 0.0016 'International Tables Vol C Tables 4.2.6.8 and 6.1.1.4'
H H 0.0000 0.0000 'International Tables Vol C Tables 4.2.6.8 and 6.1.1.4'
I I -0.4742 1.8119 'International Tables Vol C Tables 4.2.6.8 and 6.1.1.4'
N N 0.0061 0.0033 'International Tables Vol C Tables 4.2.6.8 and 6.1.1.4'
Pb Pb -3.3944 10.1111 'International Tables Vol C Tables 4.2.6.8 and 6.1.1.4'
S S 0.1246 0.1234 'International Tables Vol C Tables 4.2.6.8 and 6.1.1.4'

loop_
_geom_angle_atom_site_label_1
_geom_angle_atom_site_label_2
_geom_angle_atom_site_label_3
_geom_angle
_geom_angle_site_symmetry_1
_geom_angle_site_symmetry_3
I2 Pb1 I2 180.0 . 5_656
I3 Pb1 I2 88.745(18) . .
I3 Pb1 I2 88.745(17) 5_656 5_656
I3 Pb1 I2 91.255(17) 5_656 .
I3 Pb1 I2 91.255(17) . 5_656
I3 Pb1 I3 180.00(9) 5_656 .
I3 Pb1 I5 117.02(5) 5_656 5_656
I3 Pb1 I5 62.98(5) . 5_656
I3 Pb1 I5 89.45(5) 5_656 5_666
I3 Pb1 I5 90.55(5) 5_656 1_545
I3 Pb1 I5 117.02(5) . .
I3 Pb1 I5 90.55(5) . 5_666
I3 Pb1 I5 62.98(5) 5_656 .
I3 Pb1 I5 89.45(5) . 1_545
I4 Pb1 I2 91.251(18) . 5_656
I4 Pb1 I2 88.748(17) . .
I4 Pb1 I2 88.749(17) 5_656 5_656
I4 Pb1 I2 91.252(18) 5_656 .
I4 Pb1 I3 152.34(7) 5_656 .
I4 Pb1 I3 27.66(7) 5_656 5_656
I4 Pb1 I3 27.66(7) . .
I4 Pb1 I3 152.34(7) . 5_656
I4 Pb1 I4 180.0 5_656 .
I4 Pb1 I5 117.11(5) 5_656 5_666
I4 Pb1 I5 90.64(5) . 5_656
I4 Pb1 I5 89.36(5) . .
I4 Pb1 I5 62.89(5) 5_656 1_545
I4 Pb1 I5 117.11(5) . 1_545
I4 Pb1 I5 62.89(5) . 5_666
I4 Pb1 I5 90.64(5) 5_656 .
I4 Pb1 I5 89.36(5) 5_656 5_656
I5 Pb1 I2 89.62(3) 5_666 .
I5 Pb1 I2 90.38(3) 5_666 5_656
I5 Pb1 I2 90.39(3) 5_656 5_656
I5 Pb1 I2 89.61(3) . 5_656
I5 Pb1 I2 90.39(3) . .
I5 Pb1 I2 89.62(3) 1_545 5_656
I5 Pb1 I2 90.38(3) 1_545 .
I5 Pb1 I2 89.61(3) 5_656 .
I5 Pb1 I5 26.47(6) 1_545 5_656
I5 Pb1 I5 26.47(6) 5_666 .
I5 Pb1 I5 153.53(6) 5_666 5_656
I5 Pb1 I5 180.0 . 5_656
I5 Pb1 I5 153.53(6) 1_545 .
I5 Pb1 I5 180.0 5_666 1_545
Pb1 I3 Pb1 152.29(9) 2_656 .
I4 I3 Pb1 76.14(4) . .
I4 I3 Pb1 76.14(4) . 2_656
Pb1 I4 Pb1 152.40(9) . 2_656
I3 I4 Pb1 76.20(4) . .
I3 I4 Pb1 76.20(4) . 2_656
Pb1 I5 Pb1 153.53(6) 1_565 .
I5 I5 Pb1 78.08(10) 5_666 1_565
I5 I5 Pb1 75.45(9) 5_666 .
C7 S1 C16 94.9(14) . .
C8 S1 C15 96.3(14) . .
C7 C7 S1 119(3) 7_556 .
C18 C7 S1 111(2) . .
C8 C8 S1 122(3) 7_566 .
C20 C8 S1 109(2) . .
C20 C8 C8 129(4) . 7_566
N9 C9 C17 138(3) . .
N10 C9 C19 139(3) . .
C15 C10 C20 116(3) . .
C18 C11 C16 113(3) . .
C10 C15 S1 106(2) . .
C10 C15 C19 131(4) . .
C19 C15 S1 122(3) . .
C11 C16 S1 107(2) . .
C11 C16 C17 131(4) . .
C17 C16 S1 122(3) . .
C16 C17 C9 108(3) . .
C7 C18 C11 114(3) . .
C15 C19 C9 108(3) . .
C8 C20 C10 113(3) . .

loop_
_geom_bond_atom_site_label_1
_geom_bond_atom_site_label_2
_geom_bond_distance
_geom_bond_site_symmetry_2
Pb1 I2 3.2449(8) 5_656
Pb1 I2 3.2449(8) .
Pb1 I3 3.1535(6) 5_656
Pb1 I3 3.1535(6) .
Pb1 I4 3.1528(6) 5_656
Pb1 I4 3.1528(6) .
Pb1 I5 3.1892(12) 5_656
Pb1 I5 3.1549(12) 1_545
Pb1 I5 3.1549(12) 5_666
Pb1 I5 3.1892(12) .
I3 I4 1.507(4) .
I5 I5 1.453(4) 5_666
S1 C7 1.68(3) .
S1 C8 1.68(3) .
S1 C15 1.75(3) .
S1 C16 1.71(3) .
C7 C7 1.49(5) 7_556
C7 C18 1.33(4) .
C8 C8 1.42(5) 7_566
C8 C20 1.35(4) .
C9 C17 1.53(4) .
C9 C19 1.51(3) .
C9 N6 1.31(4) .
C9 N9 1.23(7) .
C9 N10 1.22(6) .
C10 C15 1.33(5) .
C10 C20 1.45(4) .
C11 C16 1.42(5) .
C11 C18 1.40(4) .
C15 C19 1.46(4) .
C16 C17 1.46(5) .

loop_
_twin_individual_id
_twin_individual_mass_fraction_refined
1 0.727(13)
2 0.273(13)
